data_8105810
loop_
_publ_author_name
'Han, Min-Le'

_publ_section_title
;
 Crystal structure of
 diaqua-bis(3-carboxy-5-bromoisophthalato-\kO)-bis(1-(3-(1H-benzo[d]imidazol-1-yl)propyl)-1H-benzo[d]imidazol-3-ium-\kN)nickel(II)
 bis(3-carboxy-5-bromoisophthalate), C66H54Br4N8NiO18
;
_journal_issue 4
_journal_name_full 'Zeitschrift f\"ur Kristallographie - New Crystal Structures'
_journal_page_first 655
_journal_page_last 657
_journal_paper_doi 10.1515/ncrs-2019-0006
_journal_volume 234
_journal_year 2019
_chemical_formula_moiety 'C50 H46 Br2 N8 Ni O10, 2(C8 H4 Br O4)'
_chemical_formula_sum 'C66 H54 Br4 N8 Ni O18'
_chemical_formula_weight 1625.52
_space_group_crystal_system triclinic
_space_group_IT_number 2
_space_group_name_Hall '-P 1'
_space_group_name_H-M_alt 'P -1'
_atom_sites_solution_hydrogens mixed
_atom_sites_solution_primary dual
_cell_angle_alpha 119.6080(10)
_cell_angle_beta 95.3650(10)
_cell_angle_gamma 99.2490(10)
_cell_formula_units_Z 1
_cell_length_a 8.821(2)
_cell_length_b 14.6587(14)
_cell_length_c 14.8211(14)
_cell_measurement_reflns_used 4142
_cell_measurement_temperature 296(2)
_cell_measurement_theta_max 27.347
_cell_measurement_theta_min 2.389
_cell_volume 1610.8(4)
_computing_cell_refinement 'SAINT v7.34A (Bruker, 200?)'
_computing_data_collection 'Bruker SMART'
_computing_data_reduction 'SAINT v7.34A (Bruker, 200?)'
_computing_molecular_graphics 'Olex2 (Dolomanov et al., 2009)'
_computing_publication_material 'Olex2 (Dolomanov et al., 2009)'
_computing_structure_refinement 'ShelXL (Sheldrick, 2015)'
_computing_structure_solution 'ShelXT (Sheldrick, 2015)'
_diffrn_ambient_temperature 296.15
_diffrn_measured_fraction_theta_full 0.994
_diffrn_measured_fraction_theta_max 0.994
_diffrn_measurement_device_type 'CCD area detector'
_diffrn_measurement_method 'phi and omega scans'
_diffrn_radiation_monochromator graphite
_diffrn_radiation_type MoK\a
_diffrn_radiation_wavelength 0.71073
_diffrn_reflns_av_R_equivalents 0.0202
_diffrn_reflns_av_unetI/netI 0.0330
_diffrn_reflns_Laue_measured_fraction_full 0.994
_diffrn_reflns_Laue_measured_fraction_max 0.994
_diffrn_reflns_limit_h_max 10
_diffrn_reflns_limit_h_min -10
_diffrn_reflns_limit_k_max 17
_diffrn_reflns_limit_k_min -17
_diffrn_reflns_limit_l_max 17
_diffrn_reflns_limit_l_min -17
_diffrn_reflns_number 12096
_diffrn_reflns_point_group_measured_fraction_full 0.994
_diffrn_reflns_point_group_measured_fraction_max 0.994
_diffrn_reflns_theta_full 25.242
_diffrn_reflns_theta_max 25.500
_diffrn_reflns_theta_min 2.388
_exptl_absorpt_coefficient_mu 2.862
_exptl_absorpt_correction_T_max 0.6574
_exptl_absorpt_correction_T_min 0.5466
_exptl_absorpt_correction_type multi-scan
_exptl_absorpt_process_details sadabs
_exptl_crystal_colour 'clear light green'
_exptl_crystal_colour_lustre clear
_exptl_crystal_colour_modifier light
_exptl_crystal_colour_primary green
_exptl_crystal_density_diffrn 1.676
_exptl_crystal_density_meas .
_exptl_crystal_density_method 'not measured'
_exptl_crystal_description block
_exptl_crystal_F_000 818
_exptl_crystal_size_max 0.24
_exptl_crystal_size_mid 0.21
_exptl_crystal_size_min 0.16
_refine_diff_density_max 0.973
_refine_diff_density_min -1.064
_refine_diff_density_rms 0.063
_refine_ls_extinction_coef .
_refine_ls_extinction_method none
_refine_ls_goodness_of_fit_ref 1.026
_refine_ls_hydrogen_treatment constr
_refine_ls_matrix_type full
_refine_ls_number_parameters 447
_refine_ls_number_reflns 5952
_refine_ls_number_restraints 0
_refine_ls_restrained_S_all 1.026
_refine_ls_R_factor_all 0.0491
_refine_ls_R_factor_gt 0.0345
_refine_ls_shift/su_max 0.000
_refine_ls_shift/su_mean 0.000
_refine_ls_structure_factor_coef Fsqd
_refine_ls_weighting_details 'w=1/[\s^2^(Fo^2^)+(0.0327P)^2^+1.3576P] where P=(Fo^2^+2Fc^2^)/3'
_refine_ls_weighting_scheme calc
_refine_ls_wR_factor_gt 0.0755
_refine_ls_wR_factor_ref 0.0815
_reflns_Friedel_coverage 0.000
_reflns_Friedel_fraction_full .
_reflns_Friedel_fraction_max .
_reflns_number_gt 4696
_reflns_number_total 5952
_reflns_threshold_expression 'I > 2\s(I)'
_cod_data_source_file ncrs-2019-0006_suppl.cif
_cod_data_source_block a
_cod_original_cell_volume 1610.8(5)
_cod_database_code 8105810
_shelx_space_group_comment
;
The symmetry employed for this shelxl refinement is uniquely defined
by the following loop, which should always be used as a source of
symmetry information in preference to the above space-group names.
They are only intended as comments.
;
_shelx_estimated_absorpt_t_max 0.657
_shelx_estimated_absorpt_t_min 0.547
_olex2_refinement_description
;
1. Fixed Uiso
 At 1.2 times of:
  All C(H) groups, All C(H,H) groups, All N(H) groups
 At 1.5 times of:
  All O(H) groups, All O(H,H) groups
2.a Fixed occupancy and ADP/Uiso:
 H9A, H9B
2.b Secondary CH2 refined with riding coordinates:
 C25(H25A,H25B), C26(H26A,H26B), C27(H27A,H27B)
2.c Aromatic/amide H refined with riding coordinates:
 N4(H4), C3(H3A), C5(H5), C7(H7), C11(H11), C13(H13), C15(H15), C19(H19),
 C20(H20), C21(H21), C22(H22), C24(H24), C28(H28), C31(H31), C32(H32), C33(H33),
  C34(H34)
2.d Idealised tetrahedral OH refined as rotating group:
 O3(H3), O7(H7A)
;
_olex2_submission_special_instructions 'No special instructions were received'

loop_
_space_group_symop_operation_xyz
'x, y, z'
'-x, -y, -z'

loop_
_atom_site_label
_atom_site_type_symbol
_atom_site_fract_x
_atom_site_fract_y
_atom_site_fract_z
_atom_site_U_iso_or_equiv
_atom_site_adp_type
_atom_site_occupancy
_atom_site_site_symmetry_order
_atom_site_calc_flag
_atom_site_refinement_flags_posn
_atom_site_refinement_flags_adp
_atom_site_refinement_flags_occupancy
_atom_site_disorder_assembly
_atom_site_disorder_group
Ni1 Ni 0.5000 0.5000 0.5000 0.01879(11) Uani 1 2 d S T P . .
Br1 Br 0.21628(5) -0.08212(3) 0.48928(3) 0.05615(13) Uani 1 1 d . . . . .
Br2 Br 0.83531(6) 0.35946(3) -0.21832(3) 0.07051(15) Uani 1 1 d . . . . .
O1 O 0.4208(2) 0.33964(13) 0.45357(14) 0.0241(4) Uani 1 1 d . . . . .
O2 O 0.4037(2) 0.34876(15) 0.60684(15) 0.0345(5) Uani 1 1 d . . . . .
O3 O 0.4842(3) -0.13522(16) 0.16131(18) 0.0485(6) Uani 1 1 d . . . . .
H3 H 0.5205 -0.1562 0.1074 0.073 Uiso 1 1 calc GR . . . .
O4 O 0.5511(3) 0.02395(16) 0.17278(17) 0.0439(6) Uani 1 1 d . . . . .
O5 O 0.6002(3) 0.80249(16) -0.00745(16) 0.0411(5) Uani 1 1 d . . . . .
O6 O 0.6833(2) 0.72421(15) -0.15767(15) 0.0344(5) Uani 1 1 d . . . . .
O7 O 0.6486(4) 0.66136(19) 0.22881(18) 0.0587(7) Uani 1 1 d . . . . .
H7A H 0.6273 0.6570 0.2795 0.088 Uiso 1 1 calc GR . . . .
O8 O 0.6868(3) 0.49615(19) 0.17172(19) 0.0515(6) Uani 1 1 d . . . . .
O9 O 0.5448(2) 0.44261(17) 0.34600(15) 0.0272(4) Uani 1 1 d . . . . .
H9A H 0.555(4) 0.497(3) 0.342(3) 0.041 Uiso 1 1 d . . . . .
H9B H 0.483(4) 0.400(3) 0.298(3) 0.041 Uiso 1 1 d . . . . .
N1 N 0.2722(2) 0.50215(17) 0.45223(17) 0.0232(5) Uani 1 1 d . . . . .
N2 N 0.0443(2) 0.45307(17) 0.34232(16) 0.0238(5) Uani 1 1 d . . . . .
N3 N -0.2107(3) 0.11047(18) 0.00990(18) 0.0302(5) Uani 1 1 d . . . . .
N4 N -0.2281(3) -0.06227(19) -0.08787(19) 0.0334(6) Uani 1 1 d . . . . .
H4 H -0.2529 -0.1304 -0.1111 0.040 Uiso 1 1 calc R . . . .
C1 C 0.4040(3) 0.2979(2) 0.5095(2) 0.0232(6) Uani 1 1 d . . . . .
C2 C 0.3847(3) 0.1765(2) 0.4524(2) 0.0243(6) Uani 1 1 d . . . . .
C3 C 0.4320(3) 0.1251(2) 0.3564(2) 0.0248(6) Uani 1 1 d . . . . .
H3A H 0.4671 0.1648 0.3260 0.030 Uiso 1 1 calc R . . . .
C4 C 0.4279(3) 0.0156(2) 0.3048(2) 0.0267(6) Uani 1 1 d . . . . .
C5 C 0.3653(3) -0.0459(2) 0.3456(2) 0.0322(7) Uani 1 1 d . . . . .
H5 H 0.3599 -0.1197 0.3111 0.039 Uiso 1 1 calc R . . . .
C6 C 0.3114(4) 0.0049(2) 0.4386(2) 0.0335(7) Uani 1 1 d . . . . .
C7 C 0.3233(3) 0.1152(2) 0.4943(2) 0.0303(6) Uani 1 1 d . . . . .
H7 H 0.2910 0.1479 0.5587 0.036 Uiso 1 1 calc R . . . .
C8 C 0.4946(3) -0.0308(2) 0.2067(2) 0.0296(6) Uani 1 1 d . . . . .
C9 C 0.6510(3) 0.7278(2) -0.0747(2) 0.0276(6) Uani 1 1 d . . . . .
C10 C 0.6820(3) 0.6398(2) -0.0559(2) 0.0265(6) Uani 1 1 d . . . . .
C11 C 0.7328(4) 0.5540(2) -0.1322(2) 0.0331(7) Uani 1 1 d . . . . .
H11 H 0.7445 0.5495 -0.1959 0.040 Uiso 1 1 calc R . . . .
C12 C 0.7659(4) 0.4755(2) -0.1126(3) 0.0387(7) Uani 1 1 d . . . . .
C13 C 0.7491(4) 0.4802(3) -0.0192(3) 0.0402(8) Uani 1 1 d . . . . .
H13 H 0.7714 0.4267 -0.0073 0.048 Uiso 1 1 calc R . . . .
C14 C 0.6984(3) 0.5659(2) 0.0572(2) 0.0334(7) Uani 1 1 d . . . . .
C15 C 0.6642(3) 0.6451(2) 0.0384(2) 0.0301(6) Uani 1 1 d . . . . .
H15 H 0.6292 0.7020 0.0894 0.036 Uiso 1 1 calc R . . . .
C16 C 0.6784(4) 0.5699(3) 0.1582(3) 0.0380(7) Uani 1 1 d . . . . .
C18 C 0.1978(3) 0.5874(2) 0.4923(2) 0.0222(6) Uani 1 1 d . . . . .
C19 C 0.2422(3) 0.6886(2) 0.5843(2) 0.0272(6) Uani 1 1 d . . . . .
H19 H 0.3338 0.7085 0.6330 0.033 Uiso 1 1 calc R . . . .
C20 C 0.1457(3) 0.7586(2) 0.6011(2) 0.0306(7) Uani 1 1 d . . . . .
H20 H 0.1743 0.8275 0.6614 0.037 Uiso 1 1 calc R . . . .
C21 C 0.0061(3) 0.7283(2) 0.5295(2) 0.0325(7) Uani 1 1 d . . . . .
H21 H -0.0554 0.7779 0.5429 0.039 Uiso 1 1 calc R . . . .
C22 C -0.0428(3) 0.6274(2) 0.4399(2) 0.0278(6) Uani 1 1 d . . . . .
H22 H -0.1368 0.6068 0.3931 0.033 Uiso 1 1 calc R . . . .
C23 C 0.0559(3) 0.5574(2) 0.4227(2) 0.0232(6) Uani 1 1 d . . . . .
C24 C 0.1755(3) 0.4251(2) 0.3642(2) 0.0243(6) Uani 1 1 d . . . . .
H24 H 0.1956 0.3579 0.3212 0.029 Uiso 1 1 calc R . . . .
C25 C -0.0885(3) 0.3914(2) 0.2526(2) 0.0302(6) Uani 1 1 d . . . . .
H25A H -0.0933 0.4277 0.2130 0.036 Uiso 1 1 calc R . . . .
H25B H -0.1847 0.3901 0.2792 0.036 Uiso 1 1 calc R . . . .
C26 C -0.0784(3) 0.2766(2) 0.1787(2) 0.0301(6) Uani 1 1 d . . . . .
H26A H -0.0629 0.2417 0.2188 0.036 Uiso 1 1 calc R . . . .
H26B H 0.0104 0.2769 0.1449 0.036 Uiso 1 1 calc R . . . .
C27 C -0.2281(3) 0.2146(2) 0.0952(2) 0.0334(7) Uani 1 1 d . . . . .
H27A H -0.3131 0.2021 0.1278 0.040 Uiso 1 1 calc R . . . .
H27B H -0.2548 0.2573 0.0656 0.040 Uiso 1 1 calc R . . . .
C28 C -0.2682(3) 0.0136(2) -0.0042(2) 0.0332(7) Uani 1 1 d . . . . .
H28 H -0.3281 0.0011 0.0388 0.040 Uiso 1 1 calc R . . . .
C29 C -0.1280(3) 0.0966(2) -0.0697(2) 0.0291(6) Uani 1 1 d . . . . .
C30 C -0.1396(3) -0.0138(2) -0.1319(2) 0.0293(6) Uani 1 1 d . . . . .
C31 C -0.0724(4) -0.0564(3) -0.2209(2) 0.0382(7) Uani 1 1 d . . . . .
H31 H -0.0794 -0.1301 -0.2625 0.046 Uiso 1 1 calc R . . . .
C32 C 0.0051(4) 0.0160(3) -0.2445(3) 0.0460(8) Uani 1 1 d . . . . .
H32 H 0.0518 -0.0094 -0.3033 0.055 Uiso 1 1 calc R . . . .
C33 C 0.0155(4) 0.1267(3) -0.1824(3) 0.0473(8) Uani 1 1 d . . . . .
H33 H 0.0683 0.1728 -0.2014 0.057 Uiso 1 1 calc R . . . .
C34 C -0.0499(4) 0.1695(2) -0.0941(2) 0.0395(8) Uani 1 1 d . . . . .
H34 H -0.0424 0.2434 -0.0528 0.047 Uiso 1 1 calc R . . . .

loop_
_atom_site_aniso_label
_atom_site_aniso_U_11
_atom_site_aniso_U_22
_atom_site_aniso_U_33
_atom_site_aniso_U_23
_atom_site_aniso_U_13
_atom_site_aniso_U_12
Ni1 0.0228(3) 0.0170(2) 0.0159(2) 0.00725(19) 0.00457(19) 0.00702(19)
Br1 0.0881(3) 0.03671(19) 0.0577(2) 0.03185(18) 0.0370(2) 0.01184(18)
Br2 0.1154(4) 0.0438(2) 0.0720(3) 0.0301(2) 0.0562(3) 0.0469(2)
O1 0.0336(11) 0.0185(9) 0.0219(10) 0.0106(8) 0.0083(8) 0.0082(8)
O2 0.0568(14) 0.0251(10) 0.0228(11) 0.0114(9) 0.0136(10) 0.0135(10)
O3 0.0816(18) 0.0290(12) 0.0431(14) 0.0168(11) 0.0371(13) 0.0262(12)
O4 0.0678(16) 0.0323(12) 0.0381(13) 0.0187(10) 0.0304(12) 0.0152(11)
O5 0.0654(15) 0.0352(12) 0.0340(12) 0.0191(10) 0.0254(11) 0.0277(11)
O6 0.0569(14) 0.0254(10) 0.0232(10) 0.0120(9) 0.0158(10) 0.0137(10)
O7 0.109(2) 0.0496(15) 0.0373(14) 0.0302(12) 0.0323(14) 0.0325(15)
O8 0.0704(17) 0.0557(15) 0.0538(15) 0.0421(13) 0.0195(13) 0.0274(13)
O9 0.0338(12) 0.0259(11) 0.0217(11) 0.0120(9) 0.0059(8) 0.0074(9)
N1 0.0237(12) 0.0213(11) 0.0217(12) 0.0082(10) 0.0051(10) 0.0077(10)
N2 0.0231(12) 0.0221(12) 0.0197(11) 0.0060(10) 0.0017(9) 0.0073(9)
N3 0.0335(14) 0.0244(12) 0.0223(12) 0.0059(10) 0.0037(10) 0.0036(10)
N4 0.0442(15) 0.0230(12) 0.0299(13) 0.0121(11) 0.0061(12) 0.0064(11)
C1 0.0215(14) 0.0226(14) 0.0255(15) 0.0117(12) 0.0058(11) 0.0077(11)
C2 0.0283(15) 0.0204(13) 0.0239(14) 0.0109(12) 0.0058(12) 0.0072(11)
C3 0.0273(15) 0.0239(14) 0.0260(14) 0.0153(12) 0.0068(12) 0.0044(12)
C4 0.0329(16) 0.0221(14) 0.0240(14) 0.0105(12) 0.0074(12) 0.0079(12)
C5 0.0439(18) 0.0190(14) 0.0334(16) 0.0122(13) 0.0123(14) 0.0096(13)
C6 0.0436(18) 0.0284(15) 0.0367(17) 0.0217(14) 0.0162(14) 0.0077(13)
C7 0.0413(17) 0.0277(15) 0.0268(15) 0.0155(13) 0.0147(13) 0.0113(13)
C8 0.0335(16) 0.0288(15) 0.0268(15) 0.0134(13) 0.0093(13) 0.0096(13)
C9 0.0319(16) 0.0227(14) 0.0228(15) 0.0084(12) 0.0049(12) 0.0049(12)
C10 0.0278(15) 0.0240(14) 0.0251(15) 0.0121(12) 0.0038(12) 0.0027(12)
C11 0.0416(18) 0.0277(15) 0.0298(16) 0.0139(13) 0.0116(14) 0.0092(13)
C12 0.050(2) 0.0278(16) 0.0407(18) 0.0160(14) 0.0202(16) 0.0157(14)
C13 0.051(2) 0.0373(18) 0.0457(19) 0.0273(16) 0.0156(16) 0.0199(15)
C14 0.0373(17) 0.0338(16) 0.0356(17) 0.0225(14) 0.0097(14) 0.0082(14)
C15 0.0348(17) 0.0273(15) 0.0269(15) 0.0127(13) 0.0082(13) 0.0083(13)
C16 0.0389(18) 0.0430(19) 0.0386(18) 0.0267(16) 0.0055(14) 0.0088(15)
C18 0.0240(14) 0.0193(13) 0.0232(14) 0.0101(11) 0.0071(11) 0.0066(11)
C19 0.0244(15) 0.0249(14) 0.0259(15) 0.0091(12) 0.0041(12) 0.0043(12)
C20 0.0348(17) 0.0200(14) 0.0296(16) 0.0064(12) 0.0118(13) 0.0077(12)
C21 0.0331(17) 0.0276(15) 0.0403(17) 0.0165(14) 0.0151(14) 0.0157(13)
C22 0.0234(15) 0.0283(15) 0.0325(16) 0.0150(13) 0.0066(12) 0.0103(12)
C23 0.0251(14) 0.0208(13) 0.0220(14) 0.0089(12) 0.0079(11) 0.0068(11)
C24 0.0279(15) 0.0199(13) 0.0231(14) 0.0083(12) 0.0059(12) 0.0101(11)
C25 0.0277(16) 0.0257(15) 0.0259(15) 0.0061(13) -0.0019(12) 0.0073(12)
C26 0.0299(16) 0.0272(15) 0.0251(15) 0.0077(13) 0.0017(12) 0.0084(12)
C27 0.0317(16) 0.0267(15) 0.0259(15) 0.0025(13) 0.0028(13) 0.0074(13)
C28 0.0377(18) 0.0318(16) 0.0257(16) 0.0129(14) 0.0054(13) 0.0047(13)
C29 0.0292(16) 0.0268(15) 0.0236(15) 0.0087(13) 0.0014(12) 0.0046(12)
C30 0.0325(16) 0.0246(14) 0.0249(15) 0.0096(12) 0.0011(12) 0.0056(12)
C31 0.0446(19) 0.0330(17) 0.0325(17) 0.0110(14) 0.0104(14) 0.0165(15)
C32 0.049(2) 0.049(2) 0.0391(19) 0.0196(17) 0.0209(16) 0.0135(17)
C33 0.054(2) 0.043(2) 0.045(2) 0.0243(17) 0.0154(17) 0.0005(16)
C34 0.047(2) 0.0269(16) 0.0361(18) 0.0126(14) 0.0059(15) 0.0017(14)

loop_
_atom_type_symbol
_atom_type_description
_atom_type_scat_dispersion_real
_atom_type_scat_dispersion_imag
_atom_type_scat_source
C C 0.0033 0.0016 'International Tables Vol C Tables 4.2.6.8 and 6.1.1.4'
H H 0.0000 0.0000 'International Tables Vol C Tables 4.2.6.8 and 6.1.1.4'
N N 0.0061 0.0033 'International Tables Vol C Tables 4.2.6.8 and 6.1.1.4'
O O 0.0106 0.0060 'International Tables Vol C Tables 4.2.6.8 and 6.1.1.4'
Ni Ni 0.3393 1.1124 'International Tables Vol C Tables 4.2.6.8 and 6.1.1.4'
Br Br -0.2901 2.4595 'International Tables Vol C Tables 4.2.6.8 and 6.1.1.4'

loop_
_geom_angle_atom_site_label_1
_geom_angle_atom_site_label_2
_geom_angle_atom_site_label_3
_geom_angle
_geom_angle_site_symmetry_1
_geom_angle_site_symmetry_3
O1 Ni1 O1 180.00(10) . 2_666
O1 Ni1 O9 93.50(8) 2_666 .
O1 Ni1 O9 86.50(8) . .
O1 Ni1 O9 86.50(8) 2_666 2_666
O1 Ni1 O9 93.50(8) . 2_666
O1 Ni1 N1 91.00(8) . 2_666
O1 Ni1 N1 91.00(8) 2_666 .
O1 Ni1 N1 89.00(8) 2_666 2_666
O1 Ni1 N1 89.00(8) . .
O9 Ni1 O9 180.0 . 2_666
N1 Ni1 O9 91.82(8) 2_666 2_666
N1 Ni1 O9 88.18(8) 2_666 .
N1 Ni1 O9 91.82(8) . .
N1 Ni1 O9 88.18(8) . 2_666
N1 Ni1 N1 180.0 2_666 .
C1 O1 Ni1 129.33(17) . .
C8 O3 H3 109.5 . .
C16 O7 H7A 109.5 . .
Ni1 O9 H9A 102(2) . .
Ni1 O9 H9B 120(3) . .
H9A O9 H9B 105(3) . .
C18 N1 Ni1 129.41(17) . .
C24 N1 Ni1 124.92(17) . .
C24 N1 C18 104.8(2) . .
C23 N2 C25 123.3(2) . .
C24 N2 C23 106.7(2) . .
C24 N2 C25 130.0(2) . .
C28 N3 C27 126.5(2) . .
C28 N3 C29 108.1(2) . .
C29 N3 C27 125.4(2) . .
C28 N4 H4 125.7 . .
C28 N4 C30 108.6(2) . .
C30 N4 H4 125.7 . .
O1 C1 O2 125.2(2) . .
O1 C1 C2 115.8(2) . .
O2 C1 C2 119.0(2) . .
C3 C2 C1 118.9(2) . .
C3 C2 C7 118.9(2) . .
C7 C2 C1 122.1(2) . .
C2 C3 H3A 119.4 . .
C2 C3 C4 121.2(2) . .
C4 C3 H3A 119.4 . .
C3 C4 C8 117.5(2) . .
C5 C4 C3 119.9(3) . .
C5 C4 C8 122.6(2) . .
C4 C5 H5 120.8 . .
C6 C5 C4 118.4(3) . .
C6 C5 H5 120.8 . .
C5 C6 Br1 117.7(2) . .
C5 C6 C7 122.3(3) . .
C7 C6 Br1 119.9(2) . .
C2 C7 H7 120.5 . .
C6 C7 C2 119.0(3) . .
C6 C7 H7 120.5 . .
O3 C8 C4 114.0(2) . .
O4 C8 O3 123.9(3) . .
O4 C8 C4 122.0(3) . .
O5 C9 O6 122.7(3) . .
O5 C9 C10 119.5(2) . .
O6 C9 C10 117.7(2) . .
C11 C10 C9 120.0(2) . .
C15 C10 C9 120.5(2) . .
C15 C10 C11 119.5(3) . .
C10 C11 H11 120.3 . .
C12 C11 C10 119.5(3) . .
C12 C11 H11 120.3 . .
C11 C12 Br2 118.5(2) . .
C13 C12 Br2 120.1(2) . .
C13 C12 C11 121.4(3) . .
C12 C13 H13 120.4 . .
C12 C13 C14 119.3(3) . .
C14 C13 H13 120.4 . .
C13 C14 C15 119.9(3) . .
C13 C14 C16 119.0(3) . .
C15 C14 C16 121.0(3) . .
C10 C15 C14 120.4(3) . .
C10 C15 H15 119.8 . .
C14 C15 H15 119.8 . .
O7 C16 C14 112.8(3) . .
O8 C16 O7 124.3(3) . .
O8 C16 C14 122.9(3) . .
N1 C18 C23 109.0(2) . .
C19 C18 N1 130.9(2) . .
C19 C18 C23 120.1(2) . .
C18 C19 H19 121.1 . .
C20 C19 C18 117.7(3) . .
C20 C19 H19 121.1 . .
C19 C20 H20 119.3 . .
C19 C20 C21 121.4(3) . .
C21 C20 H20 119.3 . .
C20 C21 H21 119.1 . .
C22 C21 C20 121.8(3) . .
C22 C21 H21 119.1 . .
C21 C22 H22 121.7 . .
C21 C22 C23 116.5(3) . .
C23 C22 H22 121.7 . .
N2 C23 C18 105.9(2) . .
N2 C23 C22 131.7(2) . .
C22 C23 C18 122.3(2) . .
N1 C24 N2 113.5(2) . .
N1 C24 H24 123.2 . .
N2 C24 H24 123.2 . .
N2 C25 H25A 109.0 . .
N2 C25 H25B 109.0 . .
N2 C25 C26 113.1(2) . .
H25A C25 H25B 107.8 . .
C26 C25 H25A 109.0 . .
C26 C25 H25B 109.0 . .
C25 C26 H26A 109.7 . .
C25 C26 H26B 109.7 . .
C25 C26 C27 109.9(2) . .
H26A C26 H26B 108.2 . .
C27 C26 H26A 109.7 . .
C27 C26 H26B 109.7 . .
N3 C27 C26 111.3(2) . .
N3 C27 H27A 109.4 . .
N3 C27 H27B 109.4 . .
C26 C27 H27A 109.4 . .
C26 C27 H27B 109.4 . .
H27A C27 H27B 108.0 . .
N3 C28 H28 124.8 . .
N4 C28 N3 110.4(3) . .
N4 C28 H28 124.8 . .
N3 C29 C34 132.0(3) . .
C30 C29 N3 106.3(2) . .
C30 C29 C34 121.6(3) . .
N4 C30 C29 106.6(2) . .
N4 C30 C31 131.9(3) . .
C29 C30 C31 121.5(3) . .
C30 C31 H31 121.7 . .
C32 C31 C30 116.7(3) . .
C32 C31 H31 121.7 . .
C31 C32 H32 119.1 . .
C31 C32 C33 121.7(3) . .
C33 C32 H32 119.1 . .
C32 C33 H33 119.0 . .
C34 C33 C32 122.1(3) . .
C34 C33 H33 119.0 . .
C29 C34 H34 121.8 . .
C33 C34 C29 116.4(3) . .
C33 C34 H34 121.8 . .

loop_
_geom_bond_atom_site_label_1
_geom_bond_atom_site_label_2
_geom_bond_distance
_geom_bond_site_symmetry_2
Ni1 O1 2.0667(17) .
Ni1 O1 2.0667(17) 2_666
Ni1 O9 2.1097(19) .
Ni1 O9 2.1097(19) 2_666
Ni1 N1 2.078(2) 2_666
Ni1 N1 2.078(2) .
Br1 C6 1.902(3) .
Br2 C12 1.898(3) .
O1 C1 1.255(3) .
O2 C1 1.256(3) .
O3 H3 0.8200 .
O3 C8 1.315(3) .
O4 C8 1.210(3) .
O5 C9 1.247(3) .
O6 C9 1.265(3) .
O7 H7A 0.8200 .
O7 C16 1.319(4) .
O8 C16 1.206(4) .
O9 H9A 0.82(3) .
O9 H9B 0.76(3) .
N1 C18 1.396(3) .
N1 C24 1.315(3) .
N2 C23 1.376(3) .
N2 C24 1.352(3) .
N2 C25 1.462(3) .
N3 C27 1.468(3) .
N3 C28 1.331(4) .
N3 C29 1.392(4) .
N4 H4 0.8600 .
N4 C28 1.321(4) .
N4 C30 1.385(4) .
C1 C2 1.517(4) .
C2 C3 1.385(4) .
C2 C7 1.394(4) .
C3 H3A 0.9300 .
C3 C4 1.388(4) .
C4 C5 1.387(4) .
C4 C8 1.495(4) .
C5 H5 0.9300 .
C5 C6 1.379(4) .
C6 C7 1.385(4) .
C7 H7 0.9300 .
C9 C10 1.508(4) .
C10 C11 1.390(4) .
C10 C15 1.386(4) .
C11 H11 0.9300 .
C11 C12 1.385(4) .
C12 C13 1.375(4) .
C13 H13 0.9300 .
C13 C14 1.389(4) .
C14 C15 1.391(4) .
C14 C16 1.496(4) .
C15 H15 0.9300 .
C18 C19 1.388(4) .
C18 C23 1.399(4) .
C19 H19 0.9300 .
C19 C20 1.382(4) .
C20 H20 0.9300 .
C20 C21 1.398(4) .
C21 H21 0.9300 .
C21 C22 1.373(4) .
C22 H22 0.9300 .
C22 C23 1.395(4) .
C24 H24 0.9300 .
C25 H25A 0.9700 .
C25 H25B 0.9700 .
C25 C26 1.510(4) .
C26 H26A 0.9700 .
C26 H26B 0.9700 .
C26 C27 1.516(4) .
C27 H27A 0.9700 .
C27 H27B 0.9700 .
C28 H28 0.9300 .
C29 C30 1.390(4) .
C29 C34 1.394(4) .
C30 C31 1.390(4) .
C31 H31 0.9300 .
C31 C32 1.376(5) .
C32 H32 0.9300 .
C32 C33 1.396(5) .
C33 H33 0.9300 .
C33 C34 1.372(4) .
C34 H34 0.9300 .

loop_
_geom_hbond_atom_site_label_D
_geom_hbond_atom_site_label_H
_geom_hbond_atom_site_label_A
_geom_hbond_distance_DH
_geom_hbond_distance_HA
_geom_hbond_distance_DA
_geom_hbond_angle_DHA
_geom_hbond_site_symmetry_A
O3 H3 O5 0.82 1.76 2.581(3) 178.5 1_545
O7 H7A O2 0.82 1.77 2.591(3) 175.8 2_666
O9 H9A O2 0.82(3) 1.95(3) 2.726(3) 157(3) 2_666
N4 H4 O5 0.86 2.54 3.058(3) 119.4 1_445
N4 H4 O6 0.86 1.85 2.709(3) 176.6 1_445

loop_
_geom_torsion_atom_site_label_1
_geom_torsion_atom_site_label_2
_geom_torsion_atom_site_label_3
_geom_torsion_atom_site_label_4
_geom_torsion
_geom_torsion_site_symmetry_1
_geom_torsion_site_symmetry_2
_geom_torsion_site_symmetry_3
_geom_torsion_site_symmetry_4
Ni1 O1 C1 O2 14.9(4) . . . .
Ni1 O1 C1 C2 -164.43(16) . . . .
Ni1 N1 C18 C19 -12.1(4) . . . .
Ni1 N1 C18 C23 168.42(18) . . . .
Ni1 N1 C24 N2 -169.55(17) . . . .
Br1 C6 C7 C2 -176.1(2) . . . .
Br2 C12 C13 C14 179.9(2) . . . .
O1 C1 C2 C3 19.0(4) . . . .
O1 C1 C2 C7 -162.1(3) . . . .
O2 C1 C2 C3 -160.3(3) . . . .
O2 C1 C2 C7 18.5(4) . . . .
O5 C9 C10 C11 177.5(3) . . . .
O5 C9 C10 C15 -4.3(4) . . . .
O6 C9 C10 C11 -4.8(4) . . . .
O6 C9 C10 C15 173.4(3) . . . .
N1 C18 C19 C20 177.5(3) . . . .
N1 C18 C23 N2 1.3(3) . . . .
N1 C18 C23 C22 -178.0(2) . . . .
N2 C25 C26 C27 173.6(2) . . . .
N3 C29 C30 N4 -0.1(3) . . . .
N3 C29 C30 C31 178.5(3) . . . .
N3 C29 C34 C33 -177.5(3) . . . .
N4 C30 C31 C32 177.8(3) . . . .
C1 C2 C3 C4 175.1(2) . . . .
C1 C2 C7 C6 -179.0(3) . . . .
C2 C3 C4 C5 4.6(4) . . . .
C2 C3 C4 C8 -174.6(3) . . . .
C3 C2 C7 C6 -0.1(4) . . . .
C3 C4 C5 C6 -1.4(4) . . . .
C3 C4 C8 O3 -178.9(3) . . . .
C3 C4 C8 O4 0.3(4) . . . .
C4 C5 C6 Br1 176.9(2) . . . .
C4 C5 C6 C7 -2.6(5) . . . .
C5 C4 C8 O3 1.9(4) . . . .
C5 C4 C8 O4 -178.9(3) . . . .
C5 C6 C7 C2 3.4(5) . . . .
C7 C2 C3 C4 -3.8(4) . . . .
C8 C4 C5 C6 177.8(3) . . . .
C9 C10 C11 C12 177.9(3) . . . .
C9 C10 C15 C14 -177.6(3) . . . .
C10 C11 C12 Br2 -179.9(2) . . . .
C10 C11 C12 C13 0.2(5) . . . .
C11 C10 C15 C14 0.6(4) . . . .
C11 C12 C13 C14 -0.2(5) . . . .
C12 C13 C14 C15 0.5(5) . . . .
C12 C13 C14 C16 179.2(3) . . . .
C13 C14 C15 C10 -0.7(5) . . . .
C13 C14 C16 O7 172.2(3) . . . .
C13 C14 C16 O8 -8.8(5) . . . .
C15 C10 C11 C12 -0.4(4) . . . .
C15 C14 C16 O7 -9.0(4) . . . .
C15 C14 C16 O8 169.9(3) . . . .
C16 C14 C15 C10 -179.4(3) . . . .
C18 N1 C24 N2 0.7(3) . . . .
C18 C19 C20 C21 1.5(4) . . . .
C19 C18 C23 N2 -178.2(2) . . . .
C19 C18 C23 C22 2.4(4) . . . .
C19 C20 C21 C22 0.8(4) . . . .
C20 C21 C22 C23 -1.4(4) . . . .
C21 C22 C23 N2 -179.3(3) . . . .
C21 C22 C23 C18 -0.2(4) . . . .
C23 N2 C24 N1 0.1(3) . . . .
C23 N2 C25 C26 -176.4(2) . . . .
C23 C18 C19 C20 -3.0(4) . . . .
C24 N1 C18 C19 178.2(3) . . . .
C24 N1 C18 C23 -1.3(3) . . . .
C24 N2 C23 C18 -0.9(3) . . . .
C24 N2 C23 C22 178.4(3) . . . .
C24 N2 C25 C26 4.7(4) . . . .
C25 N2 C23 C18 -180.0(2) . . . .
C25 N2 C23 C22 -0.7(5) . . . .
C25 N2 C24 N1 179.1(3) . . . .
C25 C26 C27 N3 168.4(2) . . . .
C27 N3 C28 N4 -179.0(2) . . . .
C27 N3 C29 C30 179.0(2) . . . .
C27 N3 C29 C34 -3.4(5) . . . .
C28 N3 C27 C26 103.8(3) . . . .
C28 N3 C29 C30 0.1(3) . . . .
C28 N3 C29 C34 177.6(3) . . . .
C28 N4 C30 C29 0.1(3) . . . .
C28 N4 C30 C31 -178.3(3) . . . .
C29 N3 C27 C26 -75.0(4) . . . .
C29 N3 C28 N4 0.0(3) . . . .
C29 C30 C31 C32 -0.4(5) . . . .
C30 N4 C28 N3 0.0(3) . . . .
C30 C29 C34 C33 -0.3(5) . . . .
C30 C31 C32 C33 -0.2(5) . . . .
C31 C32 C33 C34 0.5(6) . . . .
C32 C33 C34 C29 -0.2(5) . . . .
C34 C29 C30 N4 -177.9(3) . . . .
C34 C29 C30 C31 0.6(5) . . . .
